data_7235679
loop_
_publ_author_name
'Chen, Quan-Liang'
'Huang, Wei'
'Chen, Mao-Long'
'Lin, Jing'
'Cao, Ze-Xing'
'Zhou, Zhao-Hui'

_publ_section_title
;
 Transformations and reductions of \g-octamolybdates with their monomeric
 and dimeric amino polycarboxylates
;
_journal_issue 50
_journal_name_full 'RSC Adv.'
_journal_page_first 26499
_journal_paper_doi 10.1039/C4RA03125C
_journal_volume 4
_journal_year 2014
_chemical_formula_sum 'C8 H54 Mo10 N10 O46'
_chemical_formula_weight 1986.01
_space_group_IT_number 14
_space_group_name_Hall '-P 2yn'
_space_group_name_H-M_alt 'P 1 21/n 1'
_atom_sites_solution_hydrogens geom
_atom_sites_solution_primary direct
_atom_sites_solution_secondary difmap
_audit_creation_method SHELXL-97
_cell_angle_alpha 90.00
_cell_angle_beta 92.5250(10)
_cell_angle_gamma 90.00
_cell_formula_units_Z 2
_cell_length_a 10.5418(5)
_cell_length_b 16.8661(8)
_cell_length_c 14.0774(7)
_cell_measurement_temperature 296(2)
_cell_volume 2500.5(2)
_computing_structure_refinement 'SHELXL-97 (Sheldrick, 1997)'
_computing_structure_solution 'SHELXS-97 (Sheldrick, 1990)'
_diffrn_ambient_temperature 296(2)
_diffrn_measured_fraction_theta_full 0.997
_diffrn_measured_fraction_theta_max 0.997
_diffrn_radiation_monochromator graphite
_diffrn_radiation_source 'fine-focus sealed tube'
_diffrn_radiation_type MoK\a
_diffrn_radiation_wavelength 0.71073
_diffrn_reflns_av_R_equivalents 0.0656
_diffrn_reflns_av_sigmaI/netI 0.0610
_diffrn_reflns_limit_h_max 13
_diffrn_reflns_limit_h_min -13
_diffrn_reflns_limit_k_max 14
_diffrn_reflns_limit_k_min -21
_diffrn_reflns_limit_l_max 17
_diffrn_reflns_limit_l_min -17
_diffrn_reflns_number 14825
_diffrn_reflns_theta_full 27.00
_diffrn_reflns_theta_max 27.00
_diffrn_reflns_theta_min 1.89
_exptl_absorpt_coefficient_mu 2.545
_exptl_absorpt_correction_T_max 0.7849
_exptl_absorpt_correction_T_min 0.7014
_exptl_crystal_density_diffrn 2.638
_exptl_crystal_density_method 'not measured'
_exptl_crystal_F_000 1920
_exptl_crystal_size_max 0.15
_exptl_crystal_size_mid 0.10
_exptl_crystal_size_min 0.10
_refine_diff_density_max 1.027
_refine_diff_density_min -0.677
_refine_diff_density_rms 0.188
_refine_ls_extinction_method none
_refine_ls_goodness_of_fit_ref 1.106
_refine_ls_hydrogen_treatment mixed
_refine_ls_matrix_type full
_refine_ls_number_parameters 400
_refine_ls_number_reflns 5437
_refine_ls_number_restraints 49
_refine_ls_restrained_S_all 1.101
_refine_ls_R_factor_all 0.0561
_refine_ls_R_factor_gt 0.0472
_refine_ls_shift/su_max 0.001
_refine_ls_shift/su_mean 0.000
_refine_ls_structure_factor_coef Fsqd
_refine_ls_weighting_details 'calc w=1/[\s^2^(Fo^2^)+(0.0358P)^2^+7.4251P] where P=(Fo^2^+2Fc^2^)/3'
_refine_ls_weighting_scheme calc
_refine_ls_wR_factor_gt 0.0991
_refine_ls_wR_factor_ref 0.1035
_reflns_number_gt 4791
_reflns_number_total 5437
_reflns_threshold_expression >2sigma(I)
_cod_data_source_file c4ra03125c2.cif
_cod_data_source_block sad
_cod_database_code 7235679

loop_
_symmetry_equiv_pos_as_xyz
'x, y, z'
'-x+1/2, y+1/2, -z+1/2'
'-x, -y, -z'
'x-1/2, -y-1/2, z-1/2'

loop_
_atom_site_label
_atom_site_type_symbol
_atom_site_fract_x
_atom_site_fract_y
_atom_site_fract_z
_atom_site_U_iso_or_equiv
_atom_site_adp_type
_atom_site_occupancy
_atom_site_symmetry_multiplicity
_atom_site_calc_flag
_atom_site_refinement_flags
Mo1 Mo 0.25531(5) 0.20374(3) 0.89955(4) 0.02382(14) Uani 1 1 d .
Mo2 Mo 0.02947(5) 0.27615(3) 1.07960(4) 0.02175(13) Uani 1 1 d .
Mo3 Mo -0.23640(5) 0.36656(3) 1.01081(4) 0.02207(13) Uani 1 1 d .
Mo4 Mo -0.23256(5) 0.53327(3) 0.89242(4) 0.02131(13) Uani 1 1 d .
Mo5 Mo 0.04851(5) 0.42809(3) 0.92124(4) 0.01735(12) Uani 1 1 d .
O1 O 0.3864(5) 0.1401(3) 0.9996(3) 0.0376(12) Uani 1 1 d .
O2 O 0.5748(5) 0.0849(3) 1.0216(4) 0.0477(14) Uani 1 1 d .
O3 O 0.1688(4) 0.0849(3) 0.9107(3) 0.0333(11) Uani 1 1 d .
O4 O 0.1345(5) -0.0303(3) 0.8371(4) 0.0455(13) Uani 1 1 d .
O5 O 0.3719(5) 0.2717(3) 0.8805(4) 0.0456(14) Uani 1 1 d .
O6 O 0.1515(5) 0.2156(3) 0.8052(4) 0.0416(12) Uani 1 1 d .
O7 O -0.0495(4) 0.1894(3) 1.0526(4) 0.0413(13) Uani 1 1 d .
O8 O 0.0963(4) 0.2611(3) 1.1906(4) 0.0390(12) Uani 1 1 d .
O9 O -0.2973(4) 0.2766(3) 0.9793(4) 0.0341(11) Uani 1 1 d .
O10 O -0.3476(4) 0.4085(3) 1.0818(3) 0.0325(11) Uani 1 1 d .
O11 O -0.2657(5) 0.5606(4) 0.7753(4) 0.065(2) Uani 1 1 d .
O12 O -0.3635(4) 0.5633(3) 0.9512(4) 0.0317(11) Uani 1 1 d .
O13 O -0.1149(4) 0.6125(2) 0.9408(3) 0.0208(9) Uani 1 1 d .
O14 O 0.1710(4) 0.3955(3) 0.8568(3) 0.0271(10) Uani 1 1 d .
O15 O 0.1749(4) 0.2399(3) 1.0027(3) 0.0333(11) Uani 1 1 d .
O16 O -0.1187(4) 0.3335(2) 1.1146(3) 0.0240(9) Uani 1 1 d .
O17 O -0.2765(4) 0.4207(2) 0.8910(3) 0.0249(9) Uani 1 1 d .
O18 O -0.0480(4) 0.4789(3) 0.8357(3) 0.0239(9) Uani 1 1 d .
O19 O -0.0506(4) 0.3372(2) 0.9417(3) 0.0236(9) Uani 1 1 d .
O20 O -0.1219(4) 0.4794(2) 1.0133(3) 0.0198(9) Uani 1 1 d .
C1 C 0.4871(6) 0.1101(4) 0.9707(5) 0.0297(15) Uani 1 1 d .
C2 C 0.4999(6) 0.1091(5) 0.8636(5) 0.0380(17) Uani 1 1 d .
H2A H 0.5564 0.1514 0.8456 0.046 Uiso 1 1 calc R
H2B H 0.5369 0.0592 0.8449 0.046 Uiso 1 1 calc R
C3 C 0.1957(7) 0.0323(4) 0.8512(5) 0.0310(15) Uani 1 1 d .
C4 C 0.3074(7) 0.0456(4) 0.7915(5) 0.0366(17) Uani 1 1 d .
H4A H 0.3659 0.0016 0.8006 0.044 Uiso 1 1 calc R
H4B H 0.2787 0.0461 0.7251 0.044 Uiso 1 1 calc R
N1 N 0.3750(5) 0.1195(3) 0.8132(4) 0.0242(11) Uani 1 1 d .
H1A H 0.3889 0.1437 0.7568 0.029 Uiso 1 1 calc R
N2 N 0.4539(5) 0.4293(4) 0.8595(5) 0.0413(16) Uani 1 1 d D
N3 N 0.2042(6) 0.3202(4) 0.6599(5) 0.0476(17) Uani 1 1 d D
O2W O 0.8083(7) 0.0938(5) 0.9365(5) 0.076(2) Uani 1 1 d D
N5 N 0.4698(6) 0.2838(3) 1.1238(4) 0.0387(14) Uani 1 1 d D
O1W O 0.3509(7) 0.2750(5) 0.3002(6) 0.076(2) Uani 1 1 d D
N4 N -0.1163(7) -0.0529(5) 0.8931(6) 0.073(3) Uani 1 1 d D
O3W O 0.3303(8) 0.1259(5) 1.1935(5) 0.085(2) Uani 1 1 d D
H9 H -0.118(8) -0.075(4) 0.947(3) 0.102 Uiso 1 1 d D
H3W1 H 0.342(9) 0.092(5) 1.237(5) 0.102 Uiso 1 1 d D
H3W2 H 0.394(7) 0.126(6) 1.159(6) 0.102 Uiso 1 1 d D
H1 H 0.436(7) 0.451(4) 0.806(3) 0.102 Uiso 1 1 d D
H2 H 0.431(7) 0.3807(15) 0.857(6) 0.102 Uiso 1 1 d D
H3 H 0.5339(16) 0.431(5) 0.871(6) 0.102 Uiso 1 1 d D
H4 H 0.415(7) 0.453(4) 0.903(4) 0.102 Uiso 1 1 d D
H5 H 0.222(7) 0.275(2) 0.636(5) 0.102 Uiso 1 1 d D
H6 H 0.146(5) 0.342(4) 0.625(5) 0.102 Uiso 1 1 d D
H7 H 0.270(4) 0.349(4) 0.663(6) 0.102 Uiso 1 1 d D
H8 H 0.177(7) 0.313(5) 0.716(2) 0.102 Uiso 1 1 d D
H2W1 H 0.863(7) 0.128(5) 0.955(8) 0.102 Uiso 1 1 d D
H2W2 H 0.742(6) 0.099(6) 0.968(7) 0.102 Uiso 1 1 d D
H13 H 0.514(6) 0.325(3) 1.113(6) 0.102 Uiso 1 1 d D
H14 H 0.406(5) 0.283(5) 1.084(5) 0.102 Uiso 1 1 d D
H15 H 0.514(6) 0.242(3) 1.118(6) 0.102 Uiso 1 1 d D
H16 H 0.443(8) 0.287(5) 1.180(2) 0.102 Uiso 1 1 d D
H1W2 H 0.371(8) 0.314(5) 0.336(7) 0.102 Uiso 1 1 d D
H11 H -0.127(8) -0.0028(10) 0.899(6) 0.102 Uiso 1 1 d D
H1W1 H 0.273(3) 0.278(6) 0.283(8) 0.102 Uiso 1 1 d D
H10 H -0.175(5) -0.071(4) 0.856(5) 0.102 Uiso 1 1 d D
H12 H -0.045(4) -0.061(5) 0.869(5) 0.102 Uiso 1 1 d D

loop_
_atom_site_aniso_label
_atom_site_aniso_U_11
_atom_site_aniso_U_22
_atom_site_aniso_U_33
_atom_site_aniso_U_23
_atom_site_aniso_U_13
_atom_site_aniso_U_12
Mo1 0.0263(3) 0.0189(3) 0.0268(3) -0.0003(2) 0.0073(2) 0.0035(2)
Mo2 0.0231(3) 0.0172(3) 0.0252(3) 0.0021(2) 0.0040(2) 0.0009(2)
Mo3 0.0181(2) 0.0197(3) 0.0285(3) 0.0016(2) 0.0022(2) -0.00091(19)
Mo4 0.0190(2) 0.0205(3) 0.0242(3) 0.0003(2) -0.0009(2) 0.0001(2)
Mo5 0.0185(2) 0.0163(3) 0.0175(3) -0.0005(2) 0.00315(19) -0.00020(19)
O1 0.040(3) 0.046(3) 0.026(3) -0.003(2) 0.004(2) 0.012(2)
O2 0.041(3) 0.055(4) 0.047(3) 0.000(3) -0.012(3) 0.008(3)
O3 0.039(3) 0.025(3) 0.037(3) -0.004(2) 0.018(2) -0.005(2)
O4 0.050(3) 0.033(3) 0.055(4) -0.006(3) 0.006(3) -0.011(2)
O5 0.042(3) 0.022(3) 0.074(4) -0.001(3) 0.016(3) 0.000(2)
O6 0.042(3) 0.043(3) 0.038(3) 0.003(2) -0.004(2) 0.007(2)
O7 0.036(3) 0.020(2) 0.068(4) -0.001(2) 0.001(3) -0.006(2)
O8 0.039(3) 0.044(3) 0.034(3) 0.011(2) -0.002(2) 0.009(2)
O9 0.029(2) 0.025(2) 0.048(3) -0.001(2) 0.000(2) -0.0078(19)
O10 0.023(2) 0.033(3) 0.041(3) 0.002(2) 0.004(2) 0.0007(19)
O11 0.057(4) 0.119(6) 0.020(3) 0.022(3) 0.000(2) 0.053(4)
O12 0.021(2) 0.029(3) 0.045(3) 0.000(2) 0.005(2) 0.0026(18)
O13 0.023(2) 0.016(2) 0.024(2) -0.0011(17) 0.0046(17) -0.0034(16)
O14 0.028(2) 0.024(2) 0.030(3) 0.001(2) 0.0115(19) 0.0023(18)
O15 0.039(3) 0.027(3) 0.035(3) -0.004(2) 0.013(2) 0.010(2)
O16 0.024(2) 0.023(2) 0.026(2) 0.0004(19) 0.0076(18) 0.0046(17)
O17 0.023(2) 0.025(2) 0.027(2) -0.0014(19) -0.0055(18) -0.0044(17)
O18 0.024(2) 0.029(2) 0.018(2) -0.0008(19) 0.0005(17) -0.0013(18)
O19 0.023(2) 0.019(2) 0.030(2) -0.0021(18) 0.0061(18) -0.0039(17)
O20 0.0199(19) 0.017(2) 0.022(2) -0.0002(17) 0.0028(17) -0.0010(16)
C1 0.035(4) 0.023(3) 0.030(4) -0.002(3) -0.003(3) -0.004(3)
C2 0.026(3) 0.051(5) 0.038(4) -0.009(4) 0.006(3) 0.004(3)
C3 0.040(4) 0.020(3) 0.032(4) 0.004(3) -0.006(3) -0.001(3)
C4 0.047(4) 0.027(4) 0.037(4) -0.009(3) 0.009(3) -0.001(3)
N1 0.027(3) 0.024(3) 0.022(3) 0.002(2) 0.009(2) 0.002(2)
N2 0.028(3) 0.047(4) 0.049(4) 0.003(3) -0.001(3) -0.005(3)
N3 0.067(5) 0.037(4) 0.039(4) 0.002(3) 0.008(3) 0.004(3)
O2W 0.075(5) 0.094(6) 0.058(5) -0.011(4) -0.003(4) 0.001(4)
N5 0.043(3) 0.036(3) 0.038(4) 0.005(3) 0.004(3) -0.003(3)
O1W 0.066(4) 0.087(6) 0.074(5) 0.013(4) -0.003(4) 0.016(4)
N4 0.065(5) 0.084(6) 0.071(6) 0.034(5) 0.023(5) 0.014(4)
O3W 0.134(7) 0.079(6) 0.044(4) 0.021(4) 0.011(4) 0.007(5)

loop_
_atom_type_symbol
_atom_type_description
_atom_type_scat_dispersion_real
_atom_type_scat_dispersion_imag
_atom_type_scat_source
C C 0.0033 0.0016 'International Tables Vol C Tables 4.2.6.8 and 6.1.1.4'
H H 0.0000 0.0000 'International Tables Vol C Tables 4.2.6.8 and 6.1.1.4'
N N 0.0061 0.0033 'International Tables Vol C Tables 4.2.6.8 and 6.1.1.4'
O O 0.0106 0.0060 'International Tables Vol C Tables 4.2.6.8 and 6.1.1.4'
Mo Mo -1.6832 0.6857 'International Tables Vol C Tables 4.2.6.8 and 6.1.1.4'

loop_
_geom_angle_atom_site_label_1
_geom_angle_atom_site_label_2
_geom_angle_atom_site_label_3
_geom_angle
_geom_angle_site_symmetry_1
_geom_angle_site_symmetry_3
O6 Mo1 O5 104.0(3) . .
O6 Mo1 O15 106.2(2) . .
O5 Mo1 O15 105.3(2) . .
O6 Mo1 O1 157.1(2) . .
O5 Mo1 O1 89.5(2) . .
O15 Mo1 O1 87.38(19) . .
O6 Mo1 O3 84.7(2) . .
O5 Mo1 O3 157.0(2) . .
O15 Mo1 O3 92.21(19) . .
O1 Mo1 O3 76.26(19) . .
O6 Mo1 N1 90.5(2) . .
O5 Mo1 N1 85.2(2) . .
O15 Mo1 N1 157.0(2) . .
O1 Mo1 N1 72.08(18) . .
O3 Mo1 N1 73.34(17) . .
O8 Mo2 O7 104.6(3) . .
O8 Mo2 O16 98.5(2) . .
O7 Mo2 O16 95.4(2) . .
O8 Mo2 O15 98.9(2) . .
O7 Mo2 O15 89.7(2) . .
O16 Mo2 O15 160.00(19) . .
O8 Mo2 O13 95.5(2) . 3_567
O7 Mo2 O13 159.2(2) . 3_567
O16 Mo2 O13 86.75(17) . 3_567
O15 Mo2 O13 81.80(17) . 3_567
O8 Mo2 O19 162.2(2) . .
O7 Mo2 O19 92.2(2) . .
O16 Mo2 O19 73.82(16) . .
O15 Mo2 O19 86.70(17) . .
O13 Mo2 O19 68.45(15) 3_567 .
O9 Mo3 O10 105.0(2) . .
O9 Mo3 O17 97.3(2) . .
O10 Mo3 O17 100.5(2) . .
O9 Mo3 O16 99.2(2) . .
O10 Mo3 O16 96.3(2) . .
O17 Mo3 O16 152.46(17) . .
O9 Mo3 O20 162.66(19) . .
O10 Mo3 O20 91.22(18) . .
O17 Mo3 O20 73.31(16) . .
O16 Mo3 O20 84.69(17) . .
O9 Mo3 O19 90.95(18) . .
O10 Mo3 O19 162.70(19) . .
O17 Mo3 O19 83.67(17) . .
O16 Mo3 O19 74.25(16) . .
O20 Mo3 O19 73.76(14) . .
O12 Mo4 O11 104.3(2) . .
O12 Mo4 O13 98.25(19) . .
O11 Mo4 O13 104.6(3) . .
O12 Mo4 O17 95.5(2) . .
O11 Mo4 O17 102.2(3) . .
O13 Mo4 O17 145.66(18) . .
O12 Mo4 O20 99.09(19) . .
O11 Mo4 O20 156.6(2) . .
O13 Mo4 O20 72.77(16) . .
O17 Mo4 O20 74.08(16) . .
O12 Mo4 O18 170.10(19) . .
O11 Mo4 O18 85.1(2) . .
O13 Mo4 O18 81.91(16) . .
O17 Mo4 O18 79.33(16) . .
O20 Mo4 O18 71.43(14) . .
O14 Mo5 O18 102.8(2) . .
O14 Mo5 O19 104.94(19) . .
O18 Mo5 O19 101.09(19) . .
O14 Mo5 O20 102.43(19) . 3_567
O18 Mo5 O20 97.94(18) . 3_567
O19 Mo5 O20 142.02(18) . 3_567
O14 Mo5 O13 98.91(18) . 3_567
O18 Mo5 O13 158.04(17) . 3_567
O19 Mo5 O13 76.31(17) . 3_567
O20 Mo5 O13 73.84(16) 3_567 3_567
O14 Mo5 O20 177.80(18) . .
O18 Mo5 O20 76.85(16) . .
O19 Mo5 O20 77.25(15) . .
O20 Mo5 O20 75.53(16) 3_567 .
O13 Mo5 O20 81.35(14) 3_567 .
C1 O1 Mo1 120.2(4) . .
C3 O3 Mo1 119.0(4) . .
Mo4 O13 Mo2 147.3(2) . 3_567
Mo4 O13 Mo5 106.13(18) . 3_567
Mo2 O13 Mo5 106.46(18) 3_567 3_567
Mo1 O15 Mo2 157.7(3) . .
Mo2 O16 Mo3 116.6(2) . .
Mo3 O17 Mo4 113.9(2) . .
Mo5 O18 Mo4 115.1(2) . .
Mo5 O19 Mo3 112.42(19) . .
Mo5 O19 Mo2 107.74(19) . .
Mo3 O19 Mo2 91.53(15) . .
Mo5 O20 Mo4 102.64(17) 3_567 .
Mo5 O20 Mo3 152.0(2) 3_567 .
Mo4 O20 Mo3 94.06(15) . .
Mo5 O20 Mo5 104.47(16) 3_567 .
Mo4 O20 Mo5 96.50(15) . .
Mo3 O20 Mo5 95.70(14) . .
O2 C1 O1 125.4(7) . .
O2 C1 C2 118.7(6) . .
O1 C1 C2 115.9(6) . .
N1 C2 C1 111.0(5) . .
O4 C3 O3 124.8(7) . .
O4 C3 C4 116.9(6) . .
O3 C3 C4 118.3(6) . .
N1 C4 C3 113.6(5) . .
C4 N1 C2 114.6(6) . .
C4 N1 Mo1 111.5(4) . .
C2 N1 Mo1 108.6(4) . .

loop_
_geom_bond_atom_site_label_1
_geom_bond_atom_site_label_2
_geom_bond_distance
_geom_bond_site_symmetry_2
Mo1 O6 1.695(5) .
Mo1 O5 1.711(5) .
Mo1 O15 1.818(4) .
Mo1 O1 2.208(5) .
Mo1 O3 2.210(4) .
Mo1 N1 2.286(5) .
Mo2 O8 1.705(5) .
Mo2 O7 1.718(5) .
Mo2 O16 1.920(4) .
Mo2 O15 2.011(4) .
Mo2 O13 2.108(4) 3_567
Mo2 O19 2.324(4) .
Mo3 O9 1.698(4) .
Mo3 O10 1.725(4) .
Mo3 O17 1.948(4) .
Mo3 O16 1.956(4) .
Mo3 O20 2.253(4) .
Mo3 O19 2.279(4) .
Mo4 O12 1.717(4) .
Mo4 O11 1.732(5) .
Mo4 O13 1.927(4) .
Mo4 O17 1.953(4) .
Mo4 O20 2.215(4) .
Mo4 O18 2.324(4) .
Mo5 O14 1.702(4) .
Mo5 O18 1.763(4) .
Mo5 O19 1.884(4) .
Mo5 O20 1.954(4) 3_567
Mo5 O13 2.147(4) 3_567
Mo5 O20 2.421(4) .
O1 C1 1.259(8) .
O2 C1 1.221(8) .
O3 C3 1.262(8) .
O4 C3 1.249(8) .
O13 Mo2 2.108(4) 3_567
O13 Mo5 2.147(4) 3_567
O20 Mo5 1.954(4) 3_567
C1 C2 1.521(10) .
C2 N1 1.478(8) .
C3 C4 1.493(10) .
C4 N1 1.461(8) .
